data_2105255
loop_
_publ_author_name
'Davies, Kate'
'Bourne, Susan A.'
'\"Ohrstr\"om, Lars'
'Oliver, Clive L.'

_publ_section_title
;
 Topological studies of three related metal-organic frameworks of Gd^III^
 and 5-nitroisophthalate
;
_journal_issue 5
_journal_name_full 'Acta Crystallographica Section B'
_journal_page_first 528
_journal_page_last 535
_journal_paper_doi 10.1107/S0108768112032053
_journal_volume 68
_journal_year 2012
_chemical_formula_sum 'C76.5 H92.5 Gd4 N15.5 O49.5'
_chemical_formula_weight 2650.16
_chemical_name_systematic
;
 ?
;
_space_group_IT_number 2
_symmetry_cell_setting triclinic
_symmetry_space_group_name_Hall '-P 1'
_symmetry_space_group_name_H-M 'P -1'
_atom_sites_solution_hydrogens geom
_atom_sites_solution_primary direct
_atom_sites_solution_secondary difmap
_audit_creation_method SHELXL-97
_cell_angle_alpha 87.994(2)
_cell_angle_beta 85.151(2)
_cell_angle_gamma 63.419(2)
_cell_formula_units_Z 2
_cell_length_a 14.3239(17)
_cell_length_b 15.3167(18)
_cell_length_c 25.468(3)
_cell_measurement_reflns_used 24969
_cell_measurement_temperature 173(2)
_cell_measurement_theta_max 28.45
_cell_measurement_theta_min 1.59
_cell_volume 4979.1(10)
_computing_cell_refinement 'DENZO-SMN (Otwinowski & Minor, 1997)'
_computing_data_collection 'COLLECT 2000'
_computing_data_reduction 'DENZO-SMN (Otwinowski & Minor, 1997)'
_computing_structure_refinement 'SHELXL-97 (Sheldrick, 1997)'
_computing_structure_solution 'SHELXS-97 (Sheldrick, 1990)'
_diffrn_ambient_temperature 173(2)
_diffrn_detector_area_resol_mean 0
_diffrn_measured_fraction_theta_full 0.993
_diffrn_measured_fraction_theta_max 0.993
_diffrn_measurement_device_type 'Bruker Kappa Apex II Duo diffractometer'
_diffrn_measurement_method 'phi- and omega-scans of 0.5 deg.'
_diffrn_radiation_monochromator graphite
_diffrn_radiation_source 'fine-focus sealed tube'
_diffrn_radiation_type MoK\a
_diffrn_radiation_wavelength 0.71073
_diffrn_reflns_av_R_equivalents 0.0336
_diffrn_reflns_av_sigmaI/netI 0.0212
_diffrn_reflns_limit_h_max 19
_diffrn_reflns_limit_h_min -19
_diffrn_reflns_limit_k_max 20
_diffrn_reflns_limit_k_min -20
_diffrn_reflns_limit_l_max 34
_diffrn_reflns_limit_l_min -34
_diffrn_reflns_number 190792
_diffrn_reflns_theta_full 28.45
_diffrn_reflns_theta_max 28.45
_diffrn_reflns_theta_min 1.59
_diffrn_standards_decay_% 0
_diffrn_standards_interval_count 0
_diffrn_standards_interval_time 0
_diffrn_standards_number 0
_exptl_absorpt_coefficient_mu 2.733
_exptl_absorpt_correction_T_max 0.6361
_exptl_absorpt_correction_T_min 0.3896
_exptl_absorpt_correction_type multi-scan
_exptl_absorpt_process_details 'program SADABS'
_exptl_crystal_colour 'pale yellow'
_exptl_crystal_density_diffrn 1.768
_exptl_crystal_density_method 'not measured'
_exptl_crystal_description 'Irregular blocks'
_exptl_crystal_F_000 2624
_exptl_crystal_size_max 0.43
_exptl_crystal_size_mid 0.28
_exptl_crystal_size_min 0.18
_refine_diff_density_max 6.049
_refine_diff_density_min -2.347
_refine_ls_extinction_method none
_refine_ls_goodness_of_fit_ref 1.127
_refine_ls_hydrogen_treatment constr
_refine_ls_matrix_type full
_refine_ls_number_parameters 1303
_refine_ls_number_reflns 24969
_refine_ls_number_restraints 17
_refine_ls_restrained_S_all 1.128
_refine_ls_R_factor_all 0.0576
_refine_ls_R_factor_gt 0.0480
_refine_ls_shift/su_max 0.001
_refine_ls_shift/su_mean 0.000
_refine_ls_structure_factor_coef Fsqd
_refine_ls_weighting_details 'calc w=1/[\s^2^(Fo^2^)+(0.0346P)^2^+59.4740P] where P=(Fo^2^+2Fc^2^)/3'
_refine_ls_weighting_scheme calc
_refine_ls_wR_factor_gt 0.1141
_refine_ls_wR_factor_ref 0.1216
_reflns_number_gt 21945
_reflns_number_total 24969
_reflns_threshold_expression >2sigma(I)
_cod_data_source_file hw5022.cif
_cod_data_source_block III
_cod_depositor_comments
;
The following automatic conversions were performed:

'_symmetry_cell_setting' value 'Triclinic' changed to 'triclinic'
according to /home/saulius/struct/CIF-dictionaries/cif_core.dic
dictionary named 'cif_core.dic' version 2.4.2 from 2011-04-26.

Automatic conversion script
Id: cif_fix_values 1891 2012-01-12 08:04:46Z andrius 
;
_cod_original_sg_symbol_H-M P-1
_cod_original_formula_sum 'C76.50 H92.50 Gd4 N15.50 O49.50'
_cod_database_code 2105255
_cod_database_fobs_code 2105255

loop_
_symmetry_equiv_pos_as_xyz
'x, y, z'
'-x, -y, -z'

loop_
_atom_site_type_symbol
_atom_site_label
_atom_site_fract_x
_atom_site_fract_y
_atom_site_fract_z
_atom_site_U_iso_or_equiv
_atom_site_adp_type
_atom_site_calc_flag
_atom_site_refinement_flags
_atom_site_occupancy
_atom_site_symmetry_multiplicity
_atom_site_disorder_assembly
_atom_site_disorder_group
Gd Gd3 0.460178(19) 0.242885(19) 0.322995(10) 0.01380(6) Uani d . 1 1 . .
Gd Gd2 0.544816(19) 0.148962(19) 0.152588(10) 0.01379(6) Uani d . 1 1 . 2
Gd Gd1 0.170232(18) 0.454655(18) -0.017296(9) 0.01278(6) Uani d . 1 1 . 1
Gd Gd4 0.153421(19) -0.07130(2) 0.475235(10) 0.01591(6) Uani d . 1 1 . .
O O44 0.2635(4) 0.0106(4) 0.4922(2) 0.0326(10) Uani d . 1 1 . .
O O38 0.2624(3) 0.4855(4) 0.04942(17) 0.0275(9) Uani d . 1 1 . .
O O12 0.3747(3) 0.2727(3) 0.17940(17) 0.0232(8) Uani d . 1 1 . .
O O20 0.4861(3) 0.0616(3) 0.21087(18) 0.0270(9) Uani d . 1 1 . .
C C8 0.3638(4) 0.5664(4) -0.1608(2) 0.0158(10) Uani d . 1 1 . .
H H8 0.3546 0.6047 -0.1305 0.019 Uiso calc R 1 1 . .
O O43 0.5823(4) 0.2740(4) 0.37005(18) 0.0301(10) Uani d . 1 1 . .
O O29 -0.1341(3) 0.2179(3) 0.50211(19) 0.0275(9) Uani d . 1 1 . .
O O40 0.5119(4) 0.2446(4) 0.06903(18) 0.0317(10) Uani d . 1 1 . .
O O41 0.5066(3) 0.1241(3) 0.39303(17) 0.0283(10) Uani d . 1 1 . .
H H41A 0.4591 0.1437 0.4177 0.034 Uiso calc R 1 1 . .
O O23 0.2608(4) -0.1705(4) 0.3908(2) 0.0338(11) Uani d . 1 1 . .
O O5 0.4613(3) 0.6900(3) -0.25758(17) 0.0263(9) Uani d . 1 1 . .
O O25 0.3221(3) 0.1347(3) 0.41990(19) 0.0301(10) Uani d . 1 1 . .
O O42 0.3795(4) 0.4132(3) 0.3503(2) 0.0304(10) Uani d . 1 1 . .
O O31 0.3789(3) -0.1153(3) 0.70463(17) 0.0259(9) Uani d . 1 1 . .
O O24 0.2112(4) -0.0124(4) 0.39733(18) 0.0344(11) Uani d . 1 1 . .
O O33A -0.053(3) 0.149(3) 0.8257(5) 0.052(10) Uani d PD 0.50 1 A 2
O O13 0.6614(3) -0.0155(3) 0.11162(18) 0.0253(9) Uani d . 1 1 . .
O O7 0.0838(3) 0.4370(3) 0.05924(16) 0.0244(9) Uani d . 1 1 . .
O O19 0.4185(4) 0.1229(3) 0.29070(18) 0.0298(10) Uani d . 1 1 . .
O O50 0.3830(4) 0.1716(4) 0.9228(2) 0.0445(13) Uani d . 1 1 . .
O O28 -0.1636(4) 0.5445(4) 0.4671(3) 0.0488(15) Uani d . 1 1 . .
O O32 0.3201(3) -0.0764(3) 0.78837(16) 0.0212(8) Uani d . 1 1 . .
O O22 0.3978(4) -0.3024(4) 0.2076(2) 0.0446(14) Uani d . 1 1 . .
O O27 -0.0284(4) 0.5641(3) 0.4396(2) 0.0335(11) Uani d . 1 1 . .
O O3 0.4020(4) 0.3182(4) -0.2874(2) 0.0382(12) Uani d . 1 1 D .
O O16B 1.1844(6) -0.1347(7) 0.0198(4) 0.030(2) Uiso d PD 0.50 1 B 1
O O10B -0.0235(8) 0.4940(8) 0.3332(4) 0.027(2) Uiso d P 0.50 1 C 1
O O15A 1.0850(7) 0.0041(5) 0.0519(4) 0.0256(19) Uiso d PD 0.50 1 B 2
O O11 0.3339(3) 0.3226(4) 0.26343(17) 0.0284(10) Uani d . 1 1 . .
O O34B -0.1565(5) 0.1898(8) 0.7663(4) 0.032(3) Uiso d PD 0.50 1 A 1
O O21 0.4698(6) -0.2314(5) 0.1563(2) 0.0567(17) Uani d . 1 1 . .
O O4 0.4111(7) 0.4300(5) -0.3376(2) 0.062(2) Uani d . 1 1 D 1
O O9 -0.1515(4) 0.5282(5) 0.2813(2) 0.0435(14) Uani d . 1 1 C .
O O6 0.4186(3) 0.7200(3) -0.17047(16) 0.0219(8) Uani d . 1 1 . .
O O2 0.2901(3) 0.3857(3) -0.09908(16) 0.0217(8) Uani d . 1 1 . .
O O18 0.8947(3) -0.3454(3) 0.03910(17) 0.0210(8) Uani d . 1 1 . .
O O14 0.7153(3) 0.0987(3) 0.10131(16) 0.0220(8) Uani d . 1 1 . .
O O17 1.0587(3) -0.3822(3) 0.00747(17) 0.0215(8) Uani d . 1 1 . .
O O8 -0.0780(3) 0.4758(3) 0.09300(16) 0.0224(8) Uani d . 1 1 . .
O O35 -0.0369(3) 0.0679(3) 0.58757(16) 0.0252(9) Uani d . 1 1 . .
O O1 0.2737(3) 0.5238(3) -0.06691(15) 0.0216(8) Uani d . 1 1 . .
O O26 0.3021(3) 0.2721(3) 0.37755(17) 0.0226(8) Uani d . 1 1 . .
O O36 0.1322(3) -0.0340(3) 0.56695(16) 0.0244(9) Uani d . 1 1 . .
O O45 0.3159(4) -0.1933(4) 0.4988(2) 0.0338(11) Uani d . 1 1 . .
N N2 -0.0594(4) 0.4887(4) 0.2895(2) 0.0296(12) Uani d . 1 1 . .
N N1 0.4006(5) 0.3976(4) -0.2941(2) 0.0317(12) Uani d . 1 1 . .
O O30 0.0141(3) 0.0888(3) 0.47889(16) 0.0223(8) Uani d . 1 1 . .
N N16 0.8709(4) 0.2367(4) 0.1561(2) 0.0295(11) Uiso d . 1 1 . .
N N9 0.5775(4) 0.3124(4) 0.0052(2) 0.0283(11) Uani d D 1 1 . .
O O37 0.3036(4) 0.2946(3) 0.01005(19) 0.0320(10) Uani d . 1 1 . .
C C48 0.1808(4) -0.0194(4) 0.6701(2) 0.0183(10) Uani d . 1 1 . .
H H48 0.2369 -0.0586 0.6457 0.022 Uiso calc R 1 1 . .
C C1 0.2995(4) 0.4631(4) -0.1038(2) 0.0173(10) Uani d . 1 1 . 2
C C2 0.3404(4) 0.4873(4) -0.1562(2) 0.0160(10) Uani d . 1 1 . .
C C47 0.0562(4) 0.0211(4) 0.5978(2) 0.0196(11) Uani d . 1 1 . .
C C10 0.0554(4) 0.4312(4) 0.1513(2) 0.0166(10) Uani d . 1 1 . .
C C34 0.1536(4) 0.2676(4) 0.4236(2) 0.0197(11) Uani d . 1 1 . .
C C13 0.1237(4) 0.4060(4) 0.2521(2) 0.0208(11) Uani d . 1 1 . .
H H13 0.1464 0.3991 0.2867 0.025 Uiso calc R 1 1 C .
C C20 1.0179(5) -0.1092(5) 0.0525(3) 0.0298(14) Uani d . 1 1 . .
C C78 0.8736(6) 0.2270(6) 0.0991(3) 0.0392(16) Uiso d . 1 1 E .
H H78A 0.9459 0.1869 0.0851 0.059 Uiso calc R 1 1 . .
H H78B 0.8471 0.2918 0.0829 0.059 Uiso calc R 1 1 . .
H H78C 0.8298 0.1959 0.0911 0.059 Uiso calc R 1 1 . .
C C63 0.6648(7) 0.3774(6) 0.4214(3) 0.0433(18) Uani d . 1 1 . .
H H63A 0.7090 0.4070 0.4312 0.065 Uiso calc R 1 1 . .
H H63B 0.6615 0.3331 0.4494 0.065 Uiso calc R 1 1 . .
H H63C 0.5941 0.4288 0.4166 0.065 Uiso calc R 1 1 . .
N N6 -0.0659(3) 0.1574(4) 0.7784(2) 0.0327(13) Uani d D 1 1 . .
N N15 0.6810(7) 0.8065(7) 0.3875(3) 0.063(2) Uani d . 1 1 . .
C C66 0.4853(10) -0.3523(9) 0.4581(5) 0.083(4) Uani d . 1 1 . .
H H66A 0.5544 -0.3896 0.4397 0.125 Uiso calc R 1 1 . .
H H66B 0.4343 -0.3168 0.4323 0.125 Uiso calc R 1 1 . .
H H66C 0.4638 -0.3970 0.4780 0.125 Uiso calc R 1 1 . .
C C39 -0.0415(5) 0.1802(4) 0.4822(2) 0.0210(11) Uani d . 1 1 . .
C C68 0.2875(8) 0.1636(7) 0.7612(5) 0.069(3) Uani d . 1 1 . .
H H68A 0.3269 0.1568 0.7921 0.103 Uiso calc R 1 1 . .
H H68B 0.3198 0.1836 0.7308 0.103 Uiso calc R 1 1 . .
H H68C 0.2884 0.1010 0.7537 0.103 Uiso calc R 1 1 . .
O O46 0.0195(6) 0.3214(6) 0.7433(4) 0.074(2) Uani d . 1 1 . .
C C62 0.8050(8) 0.3206(10) 0.3492(4) 0.067(3) Uani d . 1 1 . .
H H62A 0.8622 0.2822 0.3714 0.101 Uiso calc R 1 1 . .
H H62B 0.7979 0.3872 0.3458 0.101 Uiso calc R 1 1 . .
H H62C 0.8203 0.2903 0.3143 0.101 Uiso calc R 1 1 . .
C C22 0.9532(4) -0.2254(4) 0.0422(2) 0.0170(10) Uani d . 1 1 . .
C C24 0.8545(4) -0.1555(4) 0.0612(2) 0.0181(10) Uani d . 1 1 . .
H H24 0.7973 -0.1714 0.0641 0.022 Uiso calc R 1 1 . .
C C61 0.6641(5) 0.2761(5) 0.3513(2) 0.0254(12) Uani d . 1 1 . .
H H61 0.6967 0.2415 0.3194 0.031 Uiso calc R 1 1 . .
N N10 0.2516(5) 0.5666(5) 0.3625(4) 0.0521(19) Uani d D 1 1 . .
C C5 0.4109(5) 0.5352(4) -0.2532(2) 0.0221(11) Uani d . 1 1 . .
H H5 0.4343 0.5509 -0.2865 0.027 Uiso calc R 1 1 D .
C C21 1.0364(4) -0.2016(4) 0.0375(2) 0.0229(12) Uani d . 1 1 . .
H H21 1.1042 -0.2477 0.0243 0.027 Uiso calc R 1 1 . .
C C77A 0.885(3) 0.145(3) 0.1828(14) 0.032(8) Uiso d P 0.198(12) 1 E 1
H H77A 0.8807 0.1535 0.2211 0.048 Uiso calc PR 0.198(12) 1 E 1
H H77B 0.9544 0.0926 0.1714 0.048 Uiso calc PR 0.198(12) 1 E 1
H H77C 0.8309 0.1271 0.1737 0.048 Uiso calc PR 0.198(12) 1 E 1
C C56 0.6401(7) 0.3648(6) -0.0080(3) 0.0444(19) Uani d . 1 1 . .
H H56A 0.6371 0.3817 -0.0455 0.067 Uiso calc R 1 1 . .
H H56B 0.7129 0.3231 -0.0006 0.067 Uiso calc R 1 1 . .
H H56C 0.6123 0.4245 0.0132 0.067 Uiso calc R 1 1 . .
C C32 0.3499(4) -0.0190(4) 0.3120(2) 0.0203(11) Uani d . 1 1 . .
H H32 0.3326 0.0305 0.3377 0.024 Uiso calc R 1 1 . .
C C27 0.4276(4) -0.0877(4) 0.2262(2) 0.0215(11) Uani d . 1 1 . .
H H27 0.4637 -0.0861 0.1934 0.026 Uiso calc R 1 1 . .
C C65 0.5910(7) -0.3033(10) 0.5138(4) 0.078(4) Uani d . 1 1 . .
H H65A 0.6339 -0.2884 0.4863 0.117 Uiso calc R 1 1 . .
H H65B 0.6277 -0.3721 0.5237 0.117 Uiso calc R 1 1 . .
H H65C 0.5782 -0.2620 0.5447 0.117 Uiso calc R 1 1 . .
C C75 0.5694(9) 0.8542(11) 0.3764(6) 0.092(5) Uani d . 1 1 . .
H H75A 0.5511 0.8061 0.3617 0.138 Uiso calc R 1 1 . .
H H75B 0.5573 0.9070 0.3510 0.138 Uiso calc R 1 1 . .
H H75C 0.5260 0.8810 0.4092 0.138 Uiso calc R 1 1 . .
C C67 0.1098(8) 0.2611(7) 0.7370(4) 0.054(2) Uani d . 1 1 . .
H H67 0.1318 0.2283 0.7040 0.065 Uiso calc R 1 1 . .
C C7 0.4290(4) 0.6739(4) -0.2128(2) 0.0183(10) Uani d . 1 1 . .
C C12 0.0186(4) 0.4520(4) 0.2439(2) 0.0206(11) Uani d . 1 1 . .
N N3 1.1054(4) -0.0828(4) 0.0481(3) 0.054(2) Uani d D 1 1 . .
O O48 0.6747(5) 0.9474(5) 0.4165(3) 0.0488(14) Uani d . 1 1 . .
C C58 0.2908(6) 0.4768(6) 0.3484(4) 0.0429(18) Uani d . 1 1 F .
H H58 0.2434 0.4574 0.3345 0.052 Uiso calc R 1 1 . .
C C64 0.4034(5) -0.2101(5) 0.5111(3) 0.0300(14) Uani d . 1 1 . .
H H64 0.4084 -0.1663 0.5349 0.036 Uiso calc R 1 1 . .
O O49B 0.8151(5) 0.2039(5) 0.2376(3) 0.0417(19) Uiso d P 0.802(12) 1 E 2
C C74 0.7396(9) 0.7046(7) 0.3737(4) 0.061(3) Uani d . 1 1 . .
H H74A 0.6931 0.6815 0.3595 0.092 Uiso calc R 1 1 . .
H H74B 0.7689 0.6668 0.4052 0.092 Uiso calc R 1 1 . .
H H74C 0.7965 0.6961 0.3471 0.092 Uiso calc R 1 1 . .
N N5 -0.0707(4) 0.5123(4) 0.4510(2) 0.0302(12) Uani d . 1 1 . .
C C36 -0.0092(4) 0.4065(4) 0.4470(2) 0.0212(11) Uani d . 1 1 . .
C C18 0.8383(4) -0.0629(4) 0.0761(2) 0.0198(11) Uani d . 1 1 . .
C C25 0.4378(4) 0.0631(4) 0.2548(2) 0.0192(10) Uani d . 1 1 . .
C C69 0.1507(11) 0.2811(9) 0.8229(4) 0.077(3) Uani d . 1 1 . .
H H69A 0.2114 0.2558 0.8441 0.115 Uiso calc R 1 1 . .
H H69B 0.0958 0.2662 0.8404 0.115 Uiso calc R 1 1 . .
H H69C 0.1238 0.3519 0.8192 0.115 Uiso calc R 1 1 . .
N N13 0.1813(6) 0.2362(5) 0.7719(3) 0.0437(15) Uani d . 1 1 . .
C C40 0.1068(5) 0.2076(4) 0.4400(2) 0.0225(11) Uani d . 1 1 . .
H H40 0.1459 0.1389 0.4363 0.027 Uiso calc R 1 1 . .
C C41 0.3090(4) -0.0734(4) 0.7403(2) 0.0183(10) Uani d . 1 1 . .
C C16 0.1618(4) 0.3839(4) 0.1582(2) 0.0157(10) Uani d . 1 1 . .
H H16 0.2111 0.3614 0.1284 0.019 Uiso calc R 1 1 . .
C C11 -0.0177(4) 0.4657(4) 0.1943(2) 0.0177(10) Uani d . 1 1 . .
H H11 -0.0906 0.4978 0.1898 0.021 Uiso calc R 1 1 . .
C C42 0.2001(4) -0.0138(4) 0.7226(2) 0.0175(10) Uani d . 1 1 A .
C C55 0.5691(6) 0.2822(6) 0.0527(3) 0.0342(15) Uani d . 1 1 . .
H H55 0.6111 0.2897 0.0774 0.041 Uiso calc R 1 1 . .
C C15 0.3111(4) 0.3176(4) 0.2175(2) 0.0183(10) Uani d . 1 1 . .
C C45 -0.0011(4) 0.0909(4) 0.6891(2) 0.0215(11) Uani d . 1 1 . .
H H45 -0.0701 0.1272 0.6784 0.026 Uiso calc R 1 1 A .
C C30 0.3198(4) -0.0931(4) 0.3217(2) 0.0195(11) Uani d . 1 1 . .
C C76A 0.886(3) 0.309(3) 0.1818(16) 0.023(8) Uiso d P 0.198(12) 1 E 1
H H76D 0.8987 0.3562 0.1614 0.028 Uiso calc PR 0.198(12) 1 E 1
C C19 0.9205(5) -0.0390(4) 0.0712(3) 0.0262(13) Uani d . 1 1 . .
H H19 0.9106 0.0242 0.0805 0.031 Uiso calc R 1 1 . .
C C26 0.4056(4) -0.0176(4) 0.2645(2) 0.0167(10) Uani d . 1 1 . .
N N11 0.7085(5) 0.3236(5) 0.3731(2) 0.0317(12) Uani d . 1 1 . .
C C37 -0.0546(5) 0.3473(4) 0.4655(2) 0.0218(11) Uani d . 1 1 . .
H H37 -0.1248 0.3750 0.4804 0.026 Uiso calc R 1 1 . .
C C31 0.2605(4) -0.0937(5) 0.3739(2) 0.0222(11) Uani d . 1 1 . .
C C35 0.0946(4) 0.3679(4) 0.4267(2) 0.0200(11) Uani d . 1 1 . .
H H35 0.1247 0.4099 0.4150 0.024 Uiso calc R 1 1 . .
C C4 0.3870(5) 0.4576(5) -0.2478(2) 0.0238(12) Uani d . 1 1 . .
C C17 0.7313(4) 0.0114(4) 0.0975(2) 0.0181(10) Uani d . 1 1 . 1
C C9 0.0177(4) 0.4489(4) 0.0972(2) 0.0161(10) Uani d . 1 1 . .
C C29 0.3441(4) -0.1656(4) 0.2847(2) 0.0225(11) Uani d . 1 1 . .
H H29 0.3259 -0.2176 0.2918 0.027 Uiso calc R 1 1 . .
C C44 0.0202(4) 0.0957(4) 0.7405(2) 0.0215(11) Uani d . 1 1 A .
C C23 0.9701(4) -0.3260(4) 0.0283(2) 0.0172(10) Uani d . 1 1 . .
C C6 0.4001(4) 0.5904(4) -0.2085(2) 0.0181(10) Uani d . 1 1 . .
C C46 0.0801(4) 0.0320(4) 0.6531(2) 0.0185(10) Uani d . 1 1 A .
N N4 0.4211(5) -0.2362(4) 0.1974(2) 0.0331(13) Uani d . 1 1 . .
C C14 0.1961(4) 0.3696(4) 0.2085(2) 0.0175(10) Uani d . 1 1 . .
C C43 0.1190(4) 0.0437(4) 0.7582(2) 0.0211(11) Uani d . 1 1 . .
H H43 0.1308 0.0474 0.7941 0.025 Uiso calc R 1 1 A .
C C3 0.3519(4) 0.4320(4) -0.2001(2) 0.0204(11) Uani d . 1 1 . .
H H3 0.3363 0.3779 -0.1976 0.024 Uiso calc R 1 1 . .
C C28 0.3959(5) -0.1604(4) 0.2368(2) 0.0213(11) Uani d . 1 1 . .
N N12 0.4902(5) -0.2843(5) 0.4935(3) 0.0442(17) Uani d . 1 1 . .
C C38 0.0043(5) 0.2465(5) 0.4618(2) 0.0213(11) Uani d . 1 1 . .
C C33 0.2688(4) 0.2206(4) 0.4050(2) 0.0211(11) Uani d . 1 1 . .
C C73 0.7235(8) 0.8531(8) 0.4063(4) 0.056(2) Uani d . 1 1 . .
H H73 0.7949 0.8184 0.4137 0.068 Uiso calc R 1 1 . .
C C57B 0.5453(13) 0.2766(13) -0.0404(6) 0.037(3) Uiso d P 0.50 1 . 1
H H57A 0.5569 0.3081 -0.0728 0.056 Uiso calc PR 0.50 1 . 1
H H57B 0.4709 0.2925 -0.0347 0.056 Uiso calc PR 0.50 1 . 1
H H57C 0.5869 0.2057 -0.0438 0.056 Uiso calc PR 0.50 1 . 1
C C60 0.1425(9) 0.6386(8) 0.3601(6) 0.087(4) Uani d . 1 1 F .
H H60A 0.1334 0.7018 0.3728 0.130 Uiso calc R 1 1 . .
H H60B 0.0973 0.6172 0.3822 0.130 Uiso calc R 1 1 . .
H H60C 0.1235 0.6451 0.3236 0.130 Uiso calc R 1 1 . .
O O49A 0.883(2) 0.312(2) 0.2284(10) 0.035(7) Uiso d P 0.198(12) 1 E 1
C C57A 0.5066(11) 0.3248(13) -0.0347(5) 0.041(3) Uiso d PD 0.50 1 . 2
H H57D 0.5285 0.3493 -0.0671 0.062 Uiso calc PR 0.50 1 . 2
H H57E 0.4355 0.3717 -0.0222 0.062 Uiso calc PR 0.50 1 . 2
H H57F 0.5077 0.2619 -0.0418 0.062 Uiso calc PR 0.50 1 . 2
O O10A -0.0339(8) 0.4636(8) 0.3331(4) 0.033(2) Uiso d P 0.50 1 C 2
O O34A -0.1481(6) 0.2147(7) 0.7595(4) 0.027(2) Uiso d PD 0.50 1 A 2
O O15B 1.0922(10) -0.0119(7) 0.0749(5) 0.047(3) Uiso d PD 0.50 1 B 1
O O16A 1.1941(5) -0.1508(6) 0.0414(5) 0.035(2) Uiso d PD 0.50 1 B 2
O O33B -0.041(3) 0.164(2) 0.8226(7) 0.039(7) Uani d PD 0.50 1 A 1
N N7 0.2700(5) 0.5402(4) 0.1296(2) 0.0305(12) Uani d . 1 1 . .
C C49A 0.2195(7) 0.5371(6) 0.0904(3) 0.0219(19) Uiso d P 0.685(12) 1 . 1
H H49A 0.1458 0.5760 0.0925 0.026 Uiso calc PR 0.685(12) 1 . 1
C C50A 0.3831(9) 0.4883(9) 0.1300(5) 0.039(3) Uiso d P 0.685(12) 1 . 1
H H50A 0.4045 0.5008 0.1633 0.058 Uiso calc PR 0.685(12) 1 . 1
H H50B 0.4154 0.5108 0.1006 0.058 Uiso calc PR 0.685(12) 1 . 1
H H50C 0.4057 0.4181 0.1262 0.058 Uiso calc PR 0.685(12) 1 . 1
C C51A 0.2162(11) 0.5987(10) 0.1771(5) 0.049(3) Uiso d P 0.685(12) 1 . 1
H H51A 0.2679 0.5913 0.2020 0.074 Uiso calc PR 0.685(12) 1 . 1
H H51B 0.1665 0.5763 0.1936 0.074 Uiso calc PR 0.685(12) 1 . 1
H H51C 0.1784 0.6676 0.1674 0.074 Uiso calc PR 0.685(12) 1 . 1
C C49B 0.3095(15) 0.4704(14) 0.0885(8) 0.024(4) Uiso d P 0.315(12) 1 . 2
H H49B 0.3725 0.4122 0.0916 0.028 Uiso calc PR 0.315(12) 1 . 2
C C51B 0.328(2) 0.523(2) 0.1759(11) 0.050(7) Uiso d P 0.315(12) 1 . 2
H H51D 0.2905 0.5771 0.2007 0.075 Uiso calc PR 0.315(12) 1 . 2
H H51E 0.3977 0.5171 0.1656 0.075 Uiso calc PR 0.315(12) 1 . 2
H H51F 0.3341 0.4619 0.1927 0.075 Uiso calc PR 0.315(12) 1 . 2
C C50B 0.166(2) 0.616(2) 0.1303(13) 0.057(8) Uiso d P 0.315(12) 1 . 2
H H50D 0.1513 0.6572 0.1613 0.085 Uiso calc PR 0.315(12) 1 . 2
H H50E 0.1170 0.5867 0.1319 0.085 Uiso calc PR 0.315(12) 1 . 2
H H50F 0.1578 0.6548 0.0983 0.085 Uiso calc PR 0.315(12) 1 . 2
O O39 0.4412(4) 0.1046(5) 0.1014(3) 0.0096(12) Uiso d PD 0.50 1 . .
C C59A 0.3097(16) 0.5880(17) 0.4000(7) 0.087(8) Uiso d PD 0.60(2) 1 F 1
H H59A 0.2747 0.6579 0.4083 0.130 Uiso calc PR 0.60(2) 1 F 1
H H59B 0.3810 0.5700 0.3847 0.130 Uiso calc PR 0.60(2) 1 F 1
H H59C 0.3124 0.5506 0.4323 0.130 Uiso calc PR 0.60(2) 1 F 1
C C77B 0.8233(7) 0.1953(6) 0.1897(3) 0.0279(18) Uiso d P 0.802(12) 1 E 2
H H77D 0.7947 0.1573 0.1750 0.033 Uiso calc PR 0.802(12) 1 E 2
C C76B 0.9119(11) 0.2961(10) 0.1752(5) 0.040(3) Uiso d P 0.802(12) 1 E 2
H H76A 0.8940 0.3057 0.2132 0.060 Uiso calc PR 0.802(12) 1 E 2
H H76B 0.8823 0.3595 0.1574 0.060 Uiso calc PR 0.802(12) 1 E 2
H H76C 0.9883 0.2646 0.1683 0.060 Uiso calc PR 0.802(12) 1 E 2
N N14 1.1143(7) 0.1189(7) 0.2589(4) 0.065(2) Uiso d D 1 1 G 2
O O47 1.2049(9) 0.1641(9) 0.2102(5) 0.113(3) Uiso d . 1 1 G 2
C C72 1.1172(14) 0.0383(13) 0.2269(7) 0.113(5) Uiso d . 1 1 G 2
H H72A 1.0712 0.0127 0.2446 0.170 Uiso calc R 1 1 G 2
H H72B 1.1890 -0.0140 0.2230 0.170 Uiso calc R 1 1 G 2
H H72C 1.0934 0.0630 0.1920 0.170 Uiso calc R 1 1 G 2
C C59B 0.317(3) 0.613(3) 0.3379(16) 0.097(13) Uiso d P 0.40(2) 1 F 2
H H59D 0.2856 0.6813 0.3486 0.145 Uiso calc PR 0.40(2) 1 F 2
H H59E 0.3191 0.6084 0.2994 0.145 Uiso calc PR 0.40(2) 1 F 2
H H59F 0.3877 0.5785 0.3494 0.145 Uiso calc PR 0.40(2) 1 F 2
C C70 1.1534(13) 0.1667(13) 0.2540(7) 0.107(5) Uiso d . 1 1 . .
H H70 1.1488 0.2088 0.2817 0.129 Uiso calc R 1 1 G 2
H H41B 0.5572 0.0661 0.3936 0.023(18) Uiso d R 1 1 . .
C C71 1.0497(15) 0.1231(16) 0.3091(6) 0.153(8) Uiso d D 1 1 . .
H H71A 1.0571 0.1659 0.3344 0.230 Uiso calc R 1 1 G 2
H H71B 1.0737 0.0573 0.3239 0.230 Uiso calc R 1 1 G 2
H H71C 0.9760 0.1487 0.3018 0.230 Uiso calc R 1 1 G 2
H H50 0.3810 0.1270 0.9085 0.04(3) Uiso d R 1 1 . .
N N8 0.2959(6) 0.0955(7) 0.0786(4) 0.038(3) Uani d PD 0.50 1 . .
C C53 0.1829(6) 0.1517(12) 0.0776(6) 0.049(4) Uani d PD 0.50 1 . .
H H53A 0.1500 0.1589 0.1135 0.073 Uiso calc PR 0.50 1 . .
H H53B 0.1562 0.1176 0.0558 0.073 Uiso calc PR 0.50 1 . .
H H53C 0.1665 0.2163 0.0627 0.073 Uiso calc PR 0.50 1 . .
C C54 0.3480(11) 0.0119(13) 0.0437(9) 0.074(7) Uani d PD 0.50 1 . .
H H54A 0.3362 -0.0426 0.0584 0.112 Uiso calc PR 0.50 1 . .
H H54B 0.4233 -0.0071 0.0401 0.112 Uiso calc PR 0.50 1 . .
H H54C 0.3199 0.0290 0.0091 0.112 Uiso calc PR 0.50 1 . .
C C52 0.3503(5) 0.1278(8) 0.1067(4) 0.025(3) Uani d PD 0.50 1 . .
H H52 0.3113 0.1744 0.1336 0.030 Uiso calc PR 0.50 1 . .
H H44A 0.2777 0.0244 0.5248 0.030 Uiso d R 1 1 . .

loop_
_atom_site_aniso_label
_atom_site_aniso_U_11
_atom_site_aniso_U_22
_atom_site_aniso_U_33
_atom_site_aniso_U_12
_atom_site_aniso_U_13
_atom_site_aniso_U_23
Gd3 0.01103(11) 0.01956(13) 0.01118(11) -0.00729(9) -0.00005(8) 0.00019(9)
Gd2 0.01243(11) 0.01828(12) 0.01083(11) -0.00720(10) 0.00062(8) -0.00079(9)
Gd1 0.01079(11) 0.01546(12) 0.01144(11) -0.00545(9) 0.00036(8) -0.00041(9)
Gd4 0.01090(11) 0.02408(14) 0.01260(11) -0.00794(10) 0.00017(8) 0.00122(10)
O44 0.037(3) 0.037(3) 0.036(3) -0.026(2) -0.012(2) 0.006(2)
O38 0.025(2) 0.038(3) 0.023(2) -0.016(2) -0.0042(17) -0.0008(19)
O12 0.0132(18) 0.026(2) 0.027(2) -0.0057(16) -0.0010(15) -0.0006(17)
O20 0.025(2) 0.032(2) 0.027(2) -0.0170(19) 0.0043(17) 0.0058(18)
C8 0.014(2) 0.021(3) 0.014(2) -0.010(2) 0.0004(18) -0.0010(19)
O43 0.025(2) 0.048(3) 0.024(2) -0.022(2) -0.0060(17) -0.001(2)
O29 0.019(2) 0.026(2) 0.037(2) -0.0110(18) 0.0079(18) -0.0006(19)
O40 0.033(2) 0.035(3) 0.026(2) -0.015(2) 0.0011(19) 0.0053(19)
O41 0.020(2) 0.036(3) 0.021(2) -0.0070(19) 0.0013(16) 0.0103(18)
O23 0.028(2) 0.031(3) 0.035(3) -0.010(2) 0.0077(19) 0.012(2)
O5 0.028(2) 0.034(2) 0.023(2) -0.020(2) -0.0003(17) 0.0073(18)
O25 0.021(2) 0.032(2) 0.036(3) -0.0121(19) 0.0047(18) 0.007(2)
O42 0.028(2) 0.023(2) 0.040(3) -0.0118(19) -0.0011(19) -0.0073(19)
O31 0.0125(18) 0.034(2) 0.022(2) -0.0024(17) 0.0016(15) -0.0001(18)
O24 0.050(3) 0.041(3) 0.022(2) -0.032(3) 0.018(2) -0.010(2)
O33A 0.033(10) 0.09(2) 0.018(8) -0.017(10) 0.004(7) -0.017(9)
O13 0.020(2) 0.025(2) 0.030(2) -0.0110(18) 0.0074(17) -0.0112(18)
O7 0.023(2) 0.038(3) 0.0142(18) -0.0151(19) -0.0002(15) 0.0030(17)
O19 0.036(2) 0.031(2) 0.030(2) -0.023(2) 0.0064(19) -0.0097(19)
O50 0.040(3) 0.043(3) 0.054(3) -0.022(3) 0.002(3) -0.016(3)
O28 0.027(3) 0.030(3) 0.073(4) -0.002(2) 0.015(3) 0.000(3)
O32 0.0162(18) 0.030(2) 0.0171(19) -0.0093(17) -0.0052(14) 0.0025(16)
O22 0.039(3) 0.038(3) 0.063(4) -0.024(2) 0.011(3) -0.023(3)
O27 0.038(3) 0.024(2) 0.039(3) -0.015(2) 0.003(2) -0.002(2)
O3 0.053(3) 0.029(3) 0.035(3) -0.021(2) 0.003(2) -0.009(2)
O11 0.023(2) 0.038(3) 0.022(2) -0.011(2) -0.0095(17) 0.0049(19)
O21 0.082(5) 0.052(4) 0.035(3) -0.031(4) 0.020(3) -0.022(3)
O4 0.119(6) 0.061(4) 0.020(3) -0.057(4) 0.011(3) -0.012(3)
O9 0.019(2) 0.070(4) 0.030(3) -0.011(2) 0.0069(19) -0.014(3)
O6 0.0185(19) 0.025(2) 0.023(2) -0.0117(17) 0.0072(15) -0.0050(16)
O2 0.0209(19) 0.0169(19) 0.024(2) -0.0074(16) 0.0066(16) 0.0000(16)
O18 0.0182(19) 0.023(2) 0.027(2) -0.0141(17) 0.0060(15) -0.0084(16)
O14 0.0195(19) 0.0177(19) 0.024(2) -0.0054(16) 0.0071(16) -0.0053(16)
O17 0.0154(18) 0.019(2) 0.026(2) -0.0037(16) -0.0007(15) -0.0046(16)
O8 0.0146(18) 0.031(2) 0.0169(19) -0.0059(17) -0.0041(14) 0.0015(16)
O35 0.0167(19) 0.038(3) 0.019(2) -0.0103(18) -0.0030(15) -0.0024(18)
O1 0.024(2) 0.031(2) 0.0158(18) -0.0177(18) 0.0038(15) -0.0028(16)
O26 0.0179(19) 0.026(2) 0.024(2) -0.0106(17) 0.0054(15) 0.0006(17)
O36 0.0187(19) 0.036(2) 0.0161(19) -0.0102(18) -0.0015(15) -0.0032(17)
O45 0.022(2) 0.033(3) 0.043(3) -0.008(2) -0.010(2) 0.004(2)
N2 0.024(3) 0.041(3) 0.014(2) -0.006(2) 0.0032(19) -0.002(2)
N1 0.045(3) 0.029(3) 0.021(3) -0.018(3) 0.005(2) -0.007(2)
O30 0.0208(19) 0.025(2) 0.023(2) -0.0122(17) 0.0016(16) 0.0022(17)
N9 0.028(3) 0.038(3) 0.017(2) -0.015(2) 0.000(2) 0.002(2)
O37 0.027(2) 0.027(2) 0.032(2) -0.0032(19) -0.0037(19) 0.0048(19)
C48 0.012(2) 0.022(3) 0.018(2) -0.005(2) 0.0010(19) -0.002(2)
C1 0.011(2) 0.023(3) 0.016(2) -0.006(2) -0.0003(18) 0.002(2)
C2 0.013(2) 0.019(3) 0.015(2) -0.006(2) 0.0011(18) 0.0015(19)
C47 0.020(3) 0.028(3) 0.015(2) -0.014(2) -0.0027(19) 0.002(2)
C10 0.014(2) 0.021(3) 0.012(2) -0.006(2) -0.0016(18) 0.0012(19)
C34 0.016(2) 0.026(3) 0.019(3) -0.011(2) 0.003(2) -0.002(2)
C13 0.020(3) 0.025(3) 0.014(2) -0.007(2) -0.003(2) 0.000(2)
C20 0.021(3) 0.025(3) 0.047(4) -0.014(3) 0.001(3) -0.004(3)
C63 0.064(5) 0.040(4) 0.034(4) -0.029(4) -0.006(4) -0.003(3)
N6 0.017(2) 0.040(3) 0.027(3) -0.001(2) 0.001(2) -0.011(2)
N15 0.070(6) 0.061(5) 0.057(5) -0.026(5) -0.017(4) -0.005(4)
C66 0.084(8) 0.062(7) 0.073(8) -0.007(6) 0.012(6) -0.032(6)
C39 0.021(3) 0.024(3) 0.020(3) -0.012(2) 0.000(2) 0.001(2)
C68 0.048(5) 0.045(5) 0.112(10) -0.021(5) -0.009(6) 0.017(6)
O46 0.051(4) 0.056(4) 0.109(7) -0.017(4) -0.020(4) 0.008(4)
C62 0.066(6) 0.134(10) 0.041(5) -0.079(7) 0.006(4) -0.025(6)
C22 0.017(2) 0.017(3) 0.016(2) -0.007(2) 0.0001(19) -0.0015(19)
C24 0.019(2) 0.021(3) 0.015(2) -0.009(2) 0.0026(19) -0.002(2)
C61 0.023(3) 0.030(3) 0.021(3) -0.009(3) -0.005(2) -0.004(2)
N10 0.035(4) 0.026(3) 0.088(6) -0.009(3) 0.004(4) -0.010(3)
C5 0.028(3) 0.024(3) 0.015(2) -0.012(2) 0.001(2) 0.000(2)
C21 0.016(3) 0.021(3) 0.030(3) -0.007(2) 0.003(2) -0.006(2)
C56 0.058(5) 0.047(5) 0.041(4) -0.035(4) -0.004(4) 0.005(4)
C32 0.020(3) 0.024(3) 0.018(3) -0.011(2) 0.003(2) -0.004(2)
C27 0.019(3) 0.023(3) 0.020(3) -0.009(2) 0.007(2) -0.007(2)
C65 0.025(4) 0.117(10) 0.052(6) 0.005(5) -0.003(4) -0.019(6)
C75 0.059(7) 0.103(10) 0.105(10) -0.023(7) -0.023(7) -0.048(8)
C67 0.065(6) 0.053(5) 0.050(5) -0.033(5) -0.005(4) 0.003(4)
C7 0.009(2) 0.020(3) 0.023(3) -0.004(2) -0.0065(19) 0.009(2)
C12 0.019(3) 0.025(3) 0.014(2) -0.006(2) 0.003(2) -0.004(2)
N3 0.025(3) 0.035(4) 0.106(6) -0.019(3) 0.015(3) -0.032(4)
O48 0.043(3) 0.049(3) 0.057(4) -0.021(3) -0.011(3) -0.009(3)
C58 0.036(4) 0.029(4) 0.058(5) -0.009(3) -0.009(4) -0.007(3)
C64 0.020(3) 0.035(4) 0.031(3) -0.008(3) -0.003(2) -0.002(3)
C74 0.073(7) 0.040(5) 0.072(7) -0.025(5) -0.016(5) -0.001(5)
N5 0.027(3) 0.028(3) 0.030(3) -0.008(2) 0.001(2) 0.000(2)
C36 0.019(3) 0.025(3) 0.020(3) -0.010(2) 0.000(2) 0.000(2)
C18 0.019(3) 0.018(3) 0.019(3) -0.007(2) 0.007(2) -0.008(2)
C25 0.015(2) 0.021(3) 0.023(3) -0.008(2) -0.002(2) 0.001(2)
C69 0.114(10) 0.065(7) 0.049(6) -0.037(7) -0.019(6) 0.014(5)
N13 0.046(4) 0.041(4) 0.047(4) -0.023(3) -0.005(3) 0.010(3)
C40 0.021(3) 0.020(3) 0.028(3) -0.011(2) 0.006(2) -0.001(2)
C41 0.015(2) 0.019(3) 0.020(3) -0.007(2) -0.0007(19) 0.002(2)
C16 0.014(2) 0.019(3) 0.013(2) -0.006(2) -0.0009(18) -0.0002(19)
C11 0.014(2) 0.023(3) 0.013(2) -0.006(2) -0.0018(18) 0.001(2)
C42 0.011(2) 0.011(2) 0.024(3) 0.0007(19) 0.0016(19) 0.002(2)
C55 0.042(4) 0.040(4) 0.026(3) -0.022(3) -0.003(3) 0.001(3)
C15 0.016(2) 0.018(3) 0.021(3) -0.008(2) -0.004(2) 0.003(2)
C45 0.015(2) 0.026(3) 0.021(3) -0.007(2) -0.004(2) 0.001(2)
C30 0.017(2) 0.022(3) 0.018(3) -0.008(2) 0.004(2) 0.000(2)
C19 0.025(3) 0.018(3) 0.036(3) -0.010(2) 0.004(2) -0.011(2)
C26 0.017(2) 0.016(2) 0.017(2) -0.008(2) 0.0031(19) -0.001(2)
N11 0.033(3) 0.043(3) 0.027(3) -0.022(3) -0.003(2) -0.004(2)
C37 0.019(3) 0.023(3) 0.021(3) -0.008(2) 0.001(2) -0.001(2)
C31 0.018(3) 0.030(3) 0.020(3) -0.013(2) 0.000(2) 0.002(2)
C35 0.019(3) 0.024(3) 0.019(3) -0.012(2) 0.001(2) 0.001(2)
C4 0.030(3) 0.025(3) 0.016(3) -0.014(3) 0.004(2) -0.006(2)
C17 0.017(2) 0.019(3) 0.015(2) -0.005(2) 0.0003(19) -0.006(2)
C9 0.017(2) 0.019(3) 0.011(2) -0.008(2) -0.0019(18) -0.0003(19)
C29 0.017(3) 0.023(3) 0.029(3) -0.010(2) 0.001(2) -0.002(2)
C44 0.016(2) 0.025(3) 0.019(3) -0.005(2) 0.002(2) -0.006(2)
C23 0.020(2) 0.018(3) 0.013(2) -0.007(2) -0.0019(19) -0.0024(19)
C6 0.016(2) 0.020(3) 0.019(3) -0.009(2) 0.0021(19) 0.000(2)
C46 0.013(2) 0.023(3) 0.016(2) -0.006(2) -0.0022(19) 0.002(2)
N4 0.032(3) 0.030(3) 0.035(3) -0.012(2) 0.005(2) -0.016(2)
C14 0.016(2) 0.030(3) 0.013(2) -0.016(2) -0.0050(19) -0.001(2)
C43 0.017(3) 0.028(3) 0.015(2) -0.007(2) -0.001(2) -0.002(2)
C3 0.022(3) 0.018(3) 0.021(3) -0.009(2) 0.002(2) -0.001(2)
C28 0.022(3) 0.020(3) 0.022(3) -0.010(2) 0.003(2) -0.006(2)
N12 0.028(3) 0.053(4) 0.030(3) 0.001(3) 0.000(2) -0.010(3)
C38 0.021(3) 0.028(3) 0.019(3) -0.015(2) 0.002(2) 0.001(2)
C33 0.017(3) 0.023(3) 0.023(3) -0.010(2) 0.004(2) -0.001(2)
C73 0.055(5) 0.070(7) 0.052(5) -0.034(5) -0.011(4) 0.007(5)
C60 0.062(7) 0.041(6) 0.121(11) 0.009(5) -0.005(7) 0.000(6)
O33B 0.025(11) 0.038(8) 0.029(9) 0.009(9) 0.004(6) -0.010(6)
N7 0.036(3) 0.027(3) 0.029(3) -0.012(2) -0.013(2) -0.002(2)
N8 0.058(8) 0.070(9) 0.022(5) -0.060(8) -0.004(5) -0.002(5)
C53 0.045(9) 0.062(11) 0.038(8) -0.019(8) -0.020(7) -0.011(8)
C54 0.026(8) 0.081(16) 0.093(17) 0.000(9) -0.017(9) -0.024(13)
C52 0.041(7) 0.039(7) 0.011(5) -0.029(6) -0.010(5) 0.003(5)

loop_
_atom_type_symbol
_atom_type_description
_atom_type_scat_dispersion_real
_atom_type_scat_dispersion_imag
_atom_type_scat_source
C C 0.0033 0.0016 'International Tables Vol C Tables 4.2.6.8 and 6.1.1.4'
H H 0.0000 0.0000 'International Tables Vol C Tables 4.2.6.8 and 6.1.1.4'
N N 0.0061 0.0033 'International Tables Vol C Tables 4.2.6.8 and 6.1.1.4'
O O 0.0106 0.0060 'International Tables Vol C Tables 4.2.6.8 and 6.1.1.4'
Gd Gd -0.1653 3.9035 'International Tables Vol C Tables 4.2.6.8 and 6.1.1.4'

loop_
_geom_angle_atom_site_label_1
_geom_angle_atom_site_label_2
_geom_angle_atom_site_label_3
_geom_angle_site_symmetry_1
_geom_angle_site_symmetry_3
_geom_angle
O31 Gd3 O11 2_656 . 120.62(16)
O31 Gd3 O19 2_656 . 75.28(16)
O11 Gd3 O19 . . 74.06(18)
O31 Gd3 O5 2_656 2_665 74.01(16)
O11 Gd3 O5 . 2_665 74.18(16)
O19 Gd3 O5 . 2_665 114.15(16)
O31 Gd3 O41 2_656 . 73.38(15)
O11 Gd3 O41 . . 142.88(16)
O19 Gd3 O41 . . 77.66(17)
O5 Gd3 O41 2_665 . 140.68(15)
O31 Gd3 O43 2_656 . 77.14(16)
O11 Gd3 O43 . . 138.33(17)
O19 Gd3 O43 . . 146.04(18)
O5 Gd3 O43 2_665 . 76.10(15)
O41 Gd3 O43 . . 75.76(16)
O31 Gd3 O26 2_656 . 140.21(15)
O11 Gd3 O26 . . 79.29(15)
O19 Gd3 O26 . . 78.76(15)
O5 Gd3 O26 2_665 . 145.17(15)
O41 Gd3 O26 . . 71.96(14)
O43 Gd3 O26 . . 112.01(15)
O31 Gd3 O42 2_656 . 141.93(16)
O11 Gd3 O42 . . 75.61(17)
O19 Gd3 O42 . . 141.50(16)
O5 Gd3 O42 2_665 . 79.05(16)
O41 Gd3 O42 . . 115.97(17)
O43 Gd3 O42 . . 70.57(17)
O26 Gd3 O42 . . 72.76(15)
O20 Gd2 O6 . 2_665 128.59(15)
O20 Gd2 O39 . . 76.3(2)
O6 Gd2 O39 2_665 . 142.47(19)
O20 Gd2 O12 . . 79.72(16)
O6 Gd2 O12 2_665 . 78.59(14)
O39 Gd2 O12 . . 79.82(18)
O20 Gd2 O32 . 2_656 75.77(15)
O6 Gd2 O32 2_665 2_656 77.93(15)
O39 Gd2 O32 . 2_656 139.51(19)
O12 Gd2 O32 . 2_656 122.66(14)
O20 Gd2 O14 . . 130.47(15)
O6 Gd2 O14 2_665 . 79.27(13)
O39 Gd2 O14 . . 106.52(18)
O12 Gd2 O14 . . 149.74(14)
O32 Gd2 O14 2_656 . 71.78(14)
O20 Gd2 O40 . . 144.82(16)
O6 Gd2 O40 2_665 . 76.19(16)
O39 Gd2 O40 . . 70.8(2)
O12 Gd2 O40 . . 82.45(15)
O32 Gd2 O40 2_656 . 138.88(15)
O14 Gd2 O40 . . 72.40(15)
O20 Gd2 O13 . . 84.42(15)
O6 Gd2 O13 2_665 . 130.31(13)
O39 Gd2 O13 . . 72.07(18)
O12 Gd2 O13 . . 150.30(14)
O32 Gd2 O13 2_656 . 76.54(15)
O14 Gd2 O13 . . 52.45(13)
O40 Gd2 O13 . . 96.90(16)
O7 Gd1 O18 . 2_655 75.40(15)
O7 Gd1 O17 . 1_465 77.47(16)
O18 Gd1 O17 2_655 1_465 122.19(14)
O7 Gd1 O8 . 2_565 120.55(14)
O18 Gd1 O8 2_655 2_565 75.75(15)
O17 Gd1 O8 1_465 2_565 75.92(15)
O7 Gd1 O38 . . 77.68(15)
O18 Gd1 O38 2_655 . 141.60(16)
O17 Gd1 O38 1_465 . 77.00(15)
O8 Gd1 O38 2_565 . 142.37(16)
O7 Gd1 O1 . . 151.30(15)
O18 Gd1 O1 2_655 . 133.30(14)
O17 Gd1 O1 1_465 . 84.53(14)
O8 Gd1 O1 2_565 . 75.27(14)
O38 Gd1 O1 . . 76.59(14)
O7 Gd1 O37 . . 81.32(16)
O18 Gd1 O37 2_655 . 76.08(16)
O17 Gd1 O37 1_465 . 146.41(15)
O8 Gd1 O37 2_565 . 137.66(16)
O38 Gd1 O37 . . 73.20(17)
O1 Gd1 O37 . . 103.03(16)
O7 Gd1 O2 . . 151.56(15)
O18 Gd1 O2 2_655 . 83.14(13)
O17 Gd1 O2 1_465 . 130.50(14)
O8 Gd1 O2 2_565 . 70.30(14)
O38 Gd1 O2 . . 110.35(15)
O1 Gd1 O2 . . 52.81(13)
O37 Gd1 O2 . . 75.50(15)
O45 Gd4 O30 . . 153.48(16)
O45 Gd4 O36 . . 82.00(16)
O30 Gd4 O36 . . 77.87(15)
O45 Gd4 O24 . . 99.26(19)
O30 Gd4 O24 . . 83.38(16)
O36 Gd4 O24 . . 135.06(16)
O45 Gd4 O35 . 2_556 132.32(17)
O30 Gd4 O35 . 2_556 74.11(15)
O36 Gd4 O35 . 2_556 133.84(14)
O24 Gd4 O35 . 2_556 76.84(16)
O45 Gd4 O29 . 2_556 71.57(16)
O30 Gd4 O29 . 2_556 124.51(14)
O36 Gd4 O29 . 2_556 88.61(16)
O24 Gd4 O29 . 2_556 134.77(16)
O35 Gd4 O29 2_556 2_556 78.31(16)
O45 Gd4 O44 . . 72.70(17)
O30 Gd4 O44 . . 84.53(16)
O36 Gd4 O44 . . 71.35(16)
O24 Gd4 O44 . . 66.46(17)
O35 Gd4 O44 2_556 . 139.32(16)
O29 Gd4 O44 2_556 . 140.99(16)
O45 Gd4 O23 . . 70.88(17)
O30 Gd4 O23 . . 127.31(14)
O36 Gd4 O23 . . 152.84(15)
O24 Gd4 O23 . . 51.97(15)
O35 Gd4 O23 2_556 . 70.02(15)
O29 Gd4 O23 2_556 . 84.13(15)
O44 Gd4 O23 . . 98.56(16)
O45 Gd4 O30 . 2_556 114.48(16)
O30 Gd4 O30 . 2_556 74.29(15)
O36 Gd4 O30 . 2_556 69.79(14)
O24 Gd4 O30 . 2_556 141.98(16)
O35 Gd4 O30 2_556 2_556 67.73(14)
O29 Gd4 O30 2_556 2_556 50.74(13)
O44 Gd4 O30 . 2_556 138.71(15)
O23 Gd4 O30 . 2_556 122.52(14)
O45 Gd4 C39 . 2_556 92.78(17)
O30 Gd4 C39 . 2_556 99.75(15)
O36 Gd4 C39 . 2_556 78.18(16)
O24 Gd4 C39 . 2_556 145.74(16)
O35 Gd4 C39 2_556 2_556 71.43(16)
O29 Gd4 C39 2_556 2_556 25.06(15)
O44 Gd4 C39 . 2_556 147.63(16)
O23 Gd4 C39 . 2_556 103.79(16)
O30 Gd4 C39 2_556 2_556 25.68(15)
O45 Gd4 Gd4 . 2_556 143.19(13)
O30 Gd4 Gd4 . 2_556 39.96(10)
O36 Gd4 Gd4 . 2_556 69.29(10)
O24 Gd4 Gd4 . 2_556 117.26(14)
O35 Gd4 Gd4 2_556 2_556 65.59(10)
O29 Gd4 Gd4 2_556 2_556 84.82(10)
O44 Gd4 Gd4 . 2_556 116.45(12)
O23 Gd4 Gd4 . 2_556 135.54(11)
O30 Gd4 Gd4 2_556 2_556 34.33(9)
C39 Gd4 Gd4 2_556 2_556 59.86(12)
Gd4 O44 H44A . . 126.5
C49B O38 C49A . . 59.7(10)
C49B O38 Gd1 . . 157.1(10)
C49A O38 Gd1 . . 125.2(5)
C15 O12 Gd2 . . 146.3(4)
C25 O20 Gd2 . . 145.3(4)
C6 C8 C2 . . 121.4(5)
C6 C8 H8 . . 119.3
C2 C8 H8 . . 119.3
C61 O43 Gd3 . . 127.0(4)
C39 O29 Gd4 . 2_556 99.9(4)
C55 O40 Gd2 . . 120.4(5)
Gd3 O41 H41A . . 109.5
Gd3 O41 H41B . . 129.6
H41A O41 H41B . . 120.3
C31 O23 Gd4 . . 86.8(4)
C7 O5 Gd3 . 2_665 158.5(4)
C58 O42 Gd3 . . 131.1(5)
C41 O31 Gd3 . 2_656 149.8(4)
C31 O24 Gd4 . . 97.2(4)
C17 O13 Gd2 . . 91.2(3)
C9 O7 Gd1 . . 164.4(4)
C25 O19 Gd3 . . 144.9(4)
C41 O32 Gd2 . 2_656 139.3(4)
C15 O11 Gd3 . . 142.9(4)
C7 O6 Gd2 . 2_665 131.7(4)
C1 O2 Gd1 . . 89.2(3)
C23 O18 Gd1 . 2_655 141.6(4)
C17 O14 Gd2 . . 93.5(3)
C23 O17 Gd1 . 1_645 144.3(4)
C9 O8 Gd1 . 2_565 126.3(4)
C47 O35 Gd4 . 2_556 140.3(4)
C1 O1 Gd1 . . 93.0(3)
C33 O26 Gd3 . . 135.9(4)
C47 O36 Gd4 . . 134.3(4)
C64 O45 Gd4 . . 145.1(5)
O10A N2 O9 . . 120.0(7)
O10A N2 O10B . . 25.2(6)
O9 N2 O10B . . 124.5(6)
O10A N2 C12 . . 120.2(7)
O9 N2 C12 . . 118.2(5)
O10B N2 C12 . . 115.7(6)
O3 N1 O4 . . 123.4(6)
O3 N1 C4 . . 118.5(5)
O4 N1 C4 . . 118.1(6)
C39 O30 Gd4 . . 165.3(4)
C39 O30 Gd4 . 2_556 86.9(3)
Gd4 O30 Gd4 . 2_556 105.71(15)
C77B N16 C76B . . 120.7(8)
C77B N16 C76A . . 111.1(18)
C76B N16 C76A . . 14.8(18)
C77B N16 C78 . . 121.2(6)
C76B N16 C78 . . 117.9(7)
C76A N16 C78 . . 125.1(17)
C77B N16 C77A . . 36.2(14)
C76B N16 C77A . . 121.2(15)
C76A N16 C77A . . 121(2)
C78 N16 C77A . . 110.8(15)
C55 N9 C57A . . 124.6(9)
C55 N9 C56 . . 121.2(6)
C57A N9 C56 . . 111.8(8)
C55 N9 C57B . . 121.5(8)
C57A N9 C57B . . 27.8(8)
C56 N9 C57B . . 115.9(8)
C46 C48 C42 . . 121.0(5)
C46 C48 H48 . . 119.5
C42 C48 H48 . . 119.5
O2 C1 O1 . . 122.6(5)
O2 C1 C2 . . 119.5(5)
O1 C1 C2 . . 117.8(5)
C3 C2 C8 . . 119.8(5)
C3 C2 C1 . . 119.6(5)
C8 C2 C1 . . 120.6(5)
O35 C47 O36 . . 127.1(5)
O35 C47 C46 . . 116.1(5)
O36 C47 C46 . . 116.8(5)
C16 C10 C11 . . 120.7(5)
C16 C10 C9 . . 120.5(5)
C11 C10 C9 . . 118.8(5)
C35 C34 C40 . . 119.1(5)
C35 C34 C33 . . 122.1(5)
C40 C34 C33 . . 118.7(5)
C12 C13 C14 . . 118.6(5)
C12 C13 H13 . . 120.7
C14 C13 H13 . . 120.7
C21 C20 C19 . . 123.2(6)
C21 C20 N3 . . 119.0(5)
C19 C20 N3 . . 117.8(5)
N16 C78 H78A . . 109.5
N16 C78 H78B . . 109.5
H78A C78 H78B . . 109.5
N16 C78 H78C . . 109.5
H78A C78 H78C . . 109.5
H78B C78 H78C . . 109.5
N11 C63 H63A . . 109.5
N11 C63 H63B . . 109.5
H63A C63 H63B . . 109.5
N11 C63 H63C . . 109.5
H63A C63 H63C . . 109.5
H63B C63 H63C . . 109.5
O34B N6 O33B . . 124.6(18)
O34B N6 O33A . . 117(2)
O33B N6 O33A . . 16(4)
O34B N6 O34A . . 22.2(6)
O33B N6 O34A . . 125.7(15)
O33A N6 O34A . . 125(2)
O34B N6 C44 . . 119.2(7)
O33B N6 C44 . . 115.6(16)
O33A N6 C44 . . 119(2)
O34A N6 C44 . . 116.1(6)
C73 N15 C74 . . 121.6(10)
C73 N15 C75 . . 121.6(10)
C74 N15 C75 . . 116.7(9)
N12 C66 H66A . . 109.5
N12 C66 H66B . . 109.5
H66A C66 H66B . . 109.5
N12 C66 H66C . . 109.5
H66A C66 H66C . . 109.5
H66B C66 H66C . . 109.5
O29 C39 O30 . . 122.5(5)
O29 C39 C38 . . 118.3(5)
O30 C39 C38 . . 119.2(5)
O29 C39 Gd4 . 2_556 55.1(3)
O30 C39 Gd4 . 2_556 67.5(3)
C38 C39 Gd4 . 2_556 173.4(4)
N13 C68 H68A . . 109.5
N13 C68 H68B . . 109.5
H68A C68 H68B . . 109.5
N13 C68 H68C . . 109.5
H68A C68 H68C . . 109.5
H68B C68 H68C . . 109.5
N11 C62 H62A . . 109.5
N11 C62 H62B . . 109.5
H62A C62 H62B . . 109.5
N11 C62 H62C . . 109.5
H62A C62 H62C . . 109.5
H62B C62 H62C . . 109.5
C21 C22 C24 . . 119.3(5)
C21 C22 C23 . . 120.2(5)
C24 C22 C23 . . 120.4(5)
C18 C24 C22 . . 121.1(5)
C18 C24 H24 . . 119.4
C22 C24 H24 . . 119.4
O43 C61 N11 . . 123.7(6)
O43 C61 H61 . . 118.1
N11 C61 H61 . . 118.1
C58 N10 C59A . . 115.0(12)
C58 N10 C60 . . 125.9(9)
C59A N10 C60 . . 115.4(12)
C58 N10 C59B . . 110.1(17)
C59A N10 C59B . . 66.8(17)
C60 N10 C59B . . 106.6(17)
C4 C5 C6 . . 118.7(5)
C4 C5 H5 . . 120.6
C6 C5 H5 . . 120.6
C20 C21 C22 . . 118.2(5)
C20 C21 H21 . . 120.9
C22 C21 H21 . . 120.9
N16 C77A H77A . . 109.5
N16 C77A H77B . . 109.5
N16 C77A H77C . . 109.5
N9 C56 H56A . . 109.5
N9 C56 H56B . . 109.5
H56A C56 H56B . . 109.5
N9 C56 H56C . . 109.5
H56A C56 H56C . . 109.5
H56B C56 H56C . . 109.5
C30 C32 C26 . . 119.8(5)
C30 C32 H32 . . 120.1
C26 C32 H32 . . 120.1
C26 C27 C28 . . 118.6(5)
C26 C27 H27 . . 120.7
C28 C27 H27 . . 120.7
N12 C65 H65A . . 109.5
N12 C65 H65B . . 109.5
H65A C65 H65B . . 109.5
N12 C65 H65C . . 109.5
H65A C65 H65C . . 109.5
H65B C65 H65C . . 109.5
N15 C75 H75A . . 109.5
N15 C75 H75B . . 109.5
H75A C75 H75B . . 109.5
N15 C75 H75C . . 109.5
H75A C75 H75C . . 109.5
H75B C75 H75C . . 109.5
O46 C67 N13 . . 126.3(10)
O46 C67 H67 . . 116.9
N13 C67 H67 . . 116.9
O5 C7 O6 . . 127.0(5)
O5 C7 C6 . . 116.6(5)
O6 C7 C6 . . 116.5(5)
C13 C12 C11 . . 122.6(5)
C13 C12 N2 . . 119.5(5)
C11 C12 N2 . . 117.9(5)
O16A N3 O15A . . 125.3(8)
O16A N3 O15B . . 119.0(10)
O15A N3 O15B . . 29.3(6)
O16A N3 O16B . . 27.9(6)
O15A N3 O16B . . 116.9(8)
O15B N3 O16B . . 127.1(9)
O16A N3 C20 . . 116.3(7)
O15A N3 C20 . . 118.4(6)
O15B N3 C20 . . 115.4(7)
O16B N3 C20 . . 117.5(6)
O42 C58 N10 . . 129.2(8)
O42 C58 H58 . . 115.4
N10 C58 H58 . . 115.4
O45 C64 N12 . . 124.5(7)
O45 C64 H64 . . 117.8
N12 C64 H64 . . 117.8
N15 C74 H74A . . 109.5
N15 C74 H74B . . 109.5
H74A C74 H74B . . 109.5
N15 C74 H74C . . 109.5
H74A C74 H74C . . 109.5
H74B C74 H74C . . 109.5
O27 N5 O28 . . 123.1(6)
O27 N5 C36 . . 119.2(5)
O28 N5 C36 . . 117.7(6)
C37 C36 C35 . . 121.7(6)
C37 C36 N5 . . 119.1(5)
C35 C36 N5 . . 119.2(5)
C19 C18 C24 . . 119.6(5)
C19 C18 C17 . . 119.9(5)
C24 C18 C17 . . 120.5(5)
O19 C25 O20 . . 125.5(5)
O19 C25 C26 . . 118.3(5)
O20 C25 C26 . . 116.2(5)
N13 C69 H69A . . 109.5
N13 C69 H69B . . 109.5
H69A C69 H69B . . 109.5
N13 C69 H69C . . 109.5
H69A C69 H69C . . 109.5
H69B C69 H69C . . 109.5
C67 N13 C69 . . 118.8(9)
C67 N13 C68 . . 122.9(9)
C69 N13 C68 . . 118.3(9)
C38 C40 C34 . . 121.2(6)
C38 C40 H40 . . 119.4
C34 C40 H40 . . 119.4
O31 C41 O32 . . 126.6(5)
O31 C41 C42 . . 115.8(5)
O32 C41 C42 . . 117.6(5)
C14 C16 C10 . . 120.1(5)
C14 C16 H16 . . 120.0
C10 C16 H16 . . 120.0
C12 C11 C10 . . 118.1(5)
C12 C11 H11 . . 121.0
C10 C11 H11 . . 121.0
C43 C42 C48 . . 119.9(5)
C43 C42 C41 . . 120.5(5)
C48 C42 C41 . . 119.6(5)
O40 C55 N9 . . 126.4(7)
O40 C55 H55 . . 116.8
N9 C55 H55 . . 116.8
O11 C15 O12 . . 125.9(5)
O11 C15 C14 . . 115.8(5)
O12 C15 C14 . . 118.3(5)
C44 C45 C46 . . 119.0(5)
C44 C45 H45 . . 120.5
C46 C45 H45 . . 120.5
C29 C30 C32 . . 120.9(5)
C29 C30 C31 . . 120.4(5)
C32 C30 C31 . . 118.7(5)
O49A C76A N16 . . 121(3)
O49A C76A H76D . . 119.3
N16 C76A H76D . . 119.3
C18 C19 C20 . . 118.5(5)
C18 C19 H19 . . 120.7
C20 C19 H19 . . 120.7
C27 C26 C32 . . 120.2(5)
C27 C26 C25 . . 120.7(5)
C32 C26 C25 . . 119.1(5)
C61 N11 C63 . . 121.8(6)
C61 N11 C62 . . 120.2(6)
C63 N11 C62 . . 118.0(6)
C36 C37 C38 . . 119.0(5)
C36 C37 H37 . . 120.5
C38 C37 H37 . . 120.5
O23 C31 O24 . . 123.7(6)
O23 C31 C30 . . 120.0(6)
O24 C31 C30 . . 116.2(5)
C34 C35 C36 . . 119.3(5)
C34 C35 H35 . . 120.3
C36 C35 H35 . . 120.3
C5 C4 C3 . . 122.8(5)
C5 C4 N1 . . 119.2(5)
C3 C4 N1 . . 118.0(5)
O14 C17 O13 . . 122.0(5)
O14 C17 C18 . . 118.1(5)
O13 C17 C18 . . 119.8(5)
O7 C9 O8 . . 124.7(5)
O7 C9 C10 . . 117.4(5)
O8 C9 C10 . . 117.9(5)
C30 C29 C28 . . 118.2(5)
C30 C29 H29 . . 120.9
C28 C29 H29 . . 120.9
C45 C44 C43 . . 122.9(5)
C45 C44 N6 . . 118.8(5)
C43 C44 N6 . . 118.3(5)
O18 C23 O17 . . 126.9(5)
O18 C23 C22 . . 116.5(5)
O17 C23 C22 . . 116.6(5)
C8 C6 C5 . . 118.9(5)
C8 C6 C7 . . 121.1(5)
C5 C6 C7 . . 119.9(5)
C45 C46 C48 . . 118.9(5)
C45 C46 C47 . . 119.3(5)
C48 C46 C47 . . 121.7(5)
O22 N4 O21 . . 123.5(6)
O22 N4 C28 . . 119.2(6)
O21 N4 C28 . . 117.1(6)
C16 C14 C13 . . 119.9(5)
C16 C14 C15 . . 121.5(5)
C13 C14 C15 . . 118.6(5)
C42 C43 C44 . . 118.4(5)
C42 C43 H43 . . 120.8
C44 C43 H43 . . 120.8
C2 C3 C4 . . 118.3(5)
C2 C3 H3 . . 120.9
C4 C3 H3 . . 120.9
C27 C28 C29 . . 122.2(5)
C27 C28 N4 . . 119.1(5)
C29 C28 N4 . . 118.6(5)
C64 N12 C66 . . 119.2(8)
C64 N12 C65 . . 120.7(7)
C66 N12 C65 . . 119.9(8)
C40 C38 C37 . . 119.6(5)
C40 C38 C39 . . 120.0(5)
C37 C38 C39 . . 120.4(5)
O25 C33 O26 . . 126.5(5)
O25 C33 C34 . . 116.4(5)
O26 C33 C34 . . 117.1(5)
N15 C73 O48 . . 123.7(10)
N15 C73 H73 . . 118.1
O48 C73 H73 . . 118.1
N9 C57B H57A . . 109.5
N9 C57B H57B . . 109.5
H57A C57B H57B . . 109.5
N9 C57B H57C . . 109.5
H57A C57B H57C . . 109.5
H57B C57B H57C . . 109.5
N10 C60 H60A . . 109.5
N10 C60 H60B . . 109.5
H60A C60 H60B . . 109.5
N10 C60 H60C . . 109.5
H60A C60 H60C . . 109.5
H60B C60 H60C . . 109.5
N9 C57A H57D . . 109.5
N9 C57A H57E . . 109.5
H57D C57A H57E . . 109.5
N9 C57A H57F . . 109.5
H57D C57A H57F . . 109.5
H57E C57A H57F . . 109.5
C49A N7 C49B . . 54.0(9)
C49A N7 C50B . . 66.0(14)
C49B N7 C50B . . 120.0(16)
C49A N7 C51B . . 167.4(13)
C49B N7 C51B . . 119.1(15)
C50B N7 C51B . . 119.7(18)
C49A N7 C50A . . 123.1(7)
C49B N7 C50A . . 71.0(9)
C50B N7 C50A . . 162.6(15)
C51B N7 C50A . . 55.0(13)
C49A N7 C51A . . 122.0(8)
C49B N7 C51A . . 166.3(11)
C50B N7 C51A . . 58.0(14)
C51B N7 C51A . . 61.8(13)
C50A N7 C51A . . 114.8(8)
O38 C49A N7 . . 124.1(8)
O38 C49A H49A . . 118.0
N7 C49A H49A . . 118.0
N7 C50A H50A . . 109.5
N7 C50A H50B . . 109.5
H50A C50A H50B . . 109.5
N7 C50A H50C . . 109.5
H50A C50A H50C . . 109.5
H50B C50A H50C . . 109.5
N7 C51A H51A . . 109.5
N7 C51A H51B . . 109.5
H51A C51A H51B . . 109.5
N7 C51A H51C . . 109.5
H51A C51A H51C . . 109.5
H51B C51A H51C . . 109.5
O38 C49B N7 . . 119.3(16)
O38 C49B H49B . . 120.3
N7 C49B H49B . . 120.3
N7 C51B H51D . . 109.5
N7 C51B H51E . . 109.5
H51D C51B H51E . . 109.5
N7 C51B H51F . . 109.5
H51D C51B H51F . . 109.5
H51E C51B H51F . . 109.5
N7 C50B H50D . . 109.5
N7 C50B H50E . . 109.5
H50D C50B H50E . . 109.5
N7 C50B H50F . . 109.5
H50D C50B H50F . . 109.5
H50E C50B H50F . . 109.5
C52 O39 Gd2 . . 129.3(6)
N10 C59A H59A . . 109.5
N10 C59A H59B . . 109.5
H59A C59A H59B . . 109.5
N10 C59A H59C . . 109.5
H59A C59A H59C . . 109.5
H59B C59A H59C . . 109.5
O49B C77B N16 . . 124.1(8)
O49B C77B H77D . . 117.9
N16 C77B H77D . . 117.9
N16 C76B H76A . . 109.5
N16 C76B H76B . . 109.5
H76A C76B H76B . . 109.5
N16 C76B H76C . . 109.5
H76A C76B H76C . . 109.5
H76B C76B H76C . . 109.5
C70 N14 C72 . . 133.7(14)
C70 N14 C71 . . 119.5(15)
C72 N14 C71 . . 106.6(13)
N14 C72 H72A . . 109.5
N14 C72 H72B . . 109.5
H72A C72 H72B . . 109.5
N14 C72 H72C . . 109.5
H72A C72 H72C . . 109.5
H72B C72 H72C . . 109.5
N10 C59B H59D . . 109.5
N10 C59B H59E . . 109.5
H59D C59B H59E . . 109.5
N10 C59B H59F . . 109.5
H59D C59B H59F . . 109.5
H59E C59B H59F . . 109.5
N14 C70 O47 . . 118.2(17)
N14 C70 H70 . . 120.9
O47 C70 H70 . . 120.9
N14 C71 H71A . . 109.5
N14 C71 H71B . . 109.5
H71A C71 H71B . . 109.5
N14 C71 H71C . . 109.5
H71A C71 H71C . . 109.5
H71B C71 H71C . . 109.5
C52 N8 C54 . . 121.7(6)
C52 N8 C53 . . 120.2(5)
C54 N8 C53 . . 117.7(8)
N8 C53 H53A . . 109.5
N8 C53 H53B . . 109.5
H53A C53 H53B . . 109.5
N8 C53 H53C . . 109.5
H53A C53 H53C . . 109.5
H53B C53 H53C . . 109.5
N8 C54 H54A . . 109.5
N8 C54 H54B . . 109.5
H54A C54 H54B . . 109.5
N8 C54 H54C . . 109.5
H54A C54 H54C . . 109.5
H54B C54 H54C . . 109.5
O39 C52 N8 . . 127.1(8)
O39 C52 H52 . . 116.4
N8 C52 H52 . . 116.4

loop_
_geom_bond_atom_site_label_1
_geom_bond_atom_site_label_2
_geom_bond_site_symmetry_2
_geom_bond_distance
Gd3 O31 2_656 2.328(4)
Gd3 O11 . 2.328(4)
Gd3 O19 . 2.363(4)
Gd3 O5 2_665 2.386(4)
Gd3 O41 . 2.413(4)
Gd3 O43 . 2.421(4)
Gd3 O26 . 2.422(4)
Gd3 O42 . 2.433(4)
Gd2 O20 . 2.315(4)
Gd2 O6 2_665 2.356(4)
Gd2 O39 . 2.378(6)
Gd2 O12 . 2.382(4)
Gd2 O32 2_656 2.386(4)
Gd2 O14 . 2.472(4)
Gd2 O40 . 2.496(5)
Gd2 O13 . 2.519(4)
Gd1 O7 . 2.294(4)
Gd1 O18 2_655 2.349(4)
Gd1 O17 1_465 2.359(4)
Gd1 O8 2_565 2.372(4)
Gd1 O38 . 2.418(4)
Gd1 O1 . 2.430(4)
Gd1 O37 . 2.462(5)
Gd1 O2 . 2.516(4)
Gd4 O45 . 2.353(5)
Gd4 O30 . 2.368(4)
Gd4 O36 . 2.386(4)
Gd4 O24 . 2.387(4)
Gd4 O35 2_556 2.391(4)
Gd4 O29 2_556 2.427(4)
Gd4 O44 . 2.484(4)
Gd4 O23 . 2.623(5)
Gd4 O30 2_556 2.697(4)
Gd4 C39 2_556 2.916(6)
Gd4 Gd4 2_556 4.0428(7)
O44 H44A . 0.9245
O38 C49B . 1.21(2)
O38 C49A . 1.268(10)
O12 C15 . 1.257(7)
O20 C25 . 1.259(7)
C8 C6 . 1.385(7)
C8 C2 . 1.392(7)
C8 H8 . 0.9500
O43 C61 . 1.241(8)
O29 C39 . 1.254(7)
O29 Gd4 2_556 2.426(4)
O40 C55 . 1.235(8)
O41 H41A . 0.8400
O41 H41B . 0.8594
O23 C31 . 1.237(8)
O5 C7 . 1.253(7)
O5 Gd3 2_665 2.386(4)
O25 C33 . 1.253(8)
O42 C58 . 1.210(9)
O31 C41 . 1.245(7)
O31 Gd3 2_656 2.328(4)
O24 C31 . 1.264(8)
O33A N6 . 1.229(5)
O13 C17 . 1.263(7)
O7 C9 . 1.252(6)
O19 C25 . 1.241(7)
O50 H50 . 0.7977
O28 N5 . 1.231(7)
O32 C41 . 1.245(7)
O32 Gd2 2_656 2.386(4)
O22 N4 . 1.216(8)
O27 N5 . 1.211(7)
O3 N1 . 1.215(7)
O16B N3 . 1.236(5)
O10B N2 . 1.283(11)
O15A N3 . 1.233(5)
O11 C15 . 1.255(7)
O34B N6 . 1.227(5)
O21 N4 . 1.226(8)
O4 N1 . 1.222(8)
O9 N2 . 1.214(7)
O6 C7 . 1.271(7)
O6 Gd2 2_665 2.357(4)
O2 C1 . 1.253(7)
O18 C23 . 1.249(7)
O18 Gd1 2_655 2.349(4)
O14 C17 . 1.259(7)
O17 C23 . 1.254(7)
O17 Gd1 1_645 2.359(4)
O8 C9 . 1.255(6)
O8 Gd1 2_565 2.372(4)
O35 C47 . 1.245(7)
O35 Gd4 2_556 2.391(4)
O1 C1 . 1.256(7)
O26 C33 . 1.257(7)
O36 C47 . 1.263(7)
O45 C64 . 1.226(8)
N2 O10A . 1.195(12)
N2 C12 . 1.476(7)
N1 C4 . 1.465(8)
O30 C39 . 1.266(7)
O30 Gd4 2_556 2.697(4)
N16 C77B . 1.360(10)
N16 C76B . 1.403(14)
N16 C76A . 1.41(4)
N16 C78 . 1.460(9)
N16 C77A . 1.48(4)
N9 C55 . 1.297(8)
N9 C57A . 1.444(5)
N9 C56 . 1.460(9)
N9 C57B . 1.491(16)
C48 C46 . 1.398(7)
C48 C42 . 1.401(8)
C48 H48 . 0.9500
C1 C2 . 1.513(7)
C2 C3 . 1.379(8)
C47 C46 . 1.510(7)
C10 C16 . 1.388(7)
C10 C11 . 1.389(7)
C10 C9 . 1.494(7)
C34 C35 . 1.384(8)
C34 C40 . 1.394(8)
C34 C33 . 1.515(7)
C13 C12 . 1.378(8)
C13 C14 . 1.397(8)
C13 H13 . 0.9500
C20 C21 . 1.380(8)
C20 C19 . 1.381(9)
C20 N3 . 1.475(8)
C78 H78A . 0.9800
C78 H78B . 0.9800
C78 H78C . 0.9800
C63 N11 . 1.436(9)
C63 H63A . 0.9800
C63 H63B . 0.9800
C63 H63C . 0.9800
N6 O33B . 1.229(5)
N6 O34A . 1.237(5)
N6 C44 . 1.472(7)
N15 C73 . 1.254(13)
N15 C74 . 1.442(12)
N15 C75 . 1.478(14)
C66 N12 . 1.431(13)
C66 H66A . 0.9800
C66 H66B . 0.9800
C66 H66C . 0.9800
C39 C38 . 1.494(8)
C39 Gd4 2_556 2.916(6)
C68 N13 . 1.436(12)
C68 H68A . 0.9800
C68 H68B . 0.9800
C68 H68C . 0.9800
O46 C67 . 1.207(12)
C62 N11 . 1.444(10)
C62 H62A . 0.9800
C62 H62B . 0.9800
C62 H62C . 0.9800
C22 C21 . 1.389(8)
C22 C24 . 1.395(7)
C22 C23 . 1.500(7)
C24 C18 . 1.392(8)
C24 H24 . 0.9500
C61 N11 . 1.322(8)
C61 H61 . 0.9500
N10 C58 . 1.283(10)
N10 C59A . 1.454(5)
N10 C60 . 1.461(12)
N10 C59B . 1.49(4)
C5 C4 . 1.377(8)
C5 C6 . 1.396(8)
C5 H5 . 0.9500
C21 H21 . 0.9500
C77A H77A . 0.9800
C77A H77B . 0.9800
C77A H77C . 0.9800
C56 H56A . 0.9800
C56 H56B . 0.9800
C56 H56C . 0.9800
C32 C30 . 1.390(8)
C32 C26 . 1.399(7)
C32 H32 . 0.9500
C27 C26 . 1.386(8)
C27 C28 . 1.389(8)
C27 H27 . 0.9500
C65 N12 . 1.473(11)
C65 H65A . 0.9800
C65 H65B . 0.9800
C65 H65C . 0.9800
C75 H75A . 0.9800
C75 H75B . 0.9800
C75 H75C . 0.9800
C67 N13 . 1.327(12)
C67 H67 . 0.9500
C7 C6 . 1.509(8)
C12 C11 . 1.380(7)
N3 O16A . 1.233(5)
N3 O15B . 1.235(5)
O48 C73 . 1.318(12)
C58 H58 . 0.9500
C64 N12 . 1.309(9)
C64 H64 . 0.9500
O49B C77B . 1.222(10)
C74 H74A . 0.9800
C74 H74B . 0.9800
C74 H74C . 0.9800
N5 C36 . 1.460(8)
C36 C37 . 1.383(8)
C36 C35 . 1.390(8)
C18 C19 . 1.376(8)
C18 C17 . 1.511(7)
C25 C26 . 1.508(7)
C69 N13 . 1.433(13)
C69 H69A . 0.9800
C69 H69B . 0.9800
C69 H69C . 0.9800
C40 C38 . 1.386(8)
C40 H40 . 0.9500
C41 C42 . 1.510(7)
C16 C14 . 1.386(7)
C16 H16 . 0.9500
C11 H11 . 0.9500
C42 C43 . 1.382(7)
C55 H55 . 0.9500
C15 C14 . 1.508(7)
C45 C44 . 1.381(8)
C45 C46 . 1.395(8)
C45 H45 . 0.9500
C30 C29 . 1.383(8)
C30 C31 . 1.519(7)
C76A O49A . 1.18(5)
C76A H76D . 0.9500
C19 H19 . 0.9500
C37 C38 . 1.390(8)
C37 H37 . 0.9500
C35 H35 . 0.9500
C4 C3 . 1.387(8)
C29 C28 . 1.391(8)
C29 H29 . 0.9500
C44 C43 . 1.384(8)
N4 C28 . 1.460(7)
C43 H43 . 0.9500
C3 H3 . 0.9500
C73 H73 . 0.9500
C57B H57A . 0.9800
C57B H57B . 0.9800
C57B H57C . 0.9800
C60 H60A . 0.9800
C60 H60B . 0.9800
C60 H60C . 0.9800
C57A H57D . 0.9800
C57A H57E . 0.9800
C57A H57F . 0.9800
N7 C49A . 1.296(10)
N7 C49B . 1.41(2)
N7 C50B . 1.42(3)
N7 C51B . 1.45(3)
N7 C50A . 1.452(12)
N7 C51A . 1.469(14)
C49A H49A . 0.9500
C50A H50A . 0.9800
C50A H50B . 0.9800
C50A H50C . 0.9800
C51A H51A . 0.9800
C51A H51B . 0.9800
C51A H51C . 0.9800
C49B H49B . 0.9500
C51B H51D . 0.9800
C51B H51E . 0.9800
C51B H51F . 0.9800
C50B H50D . 0.9800
C50B H50E . 0.9800
C50B H50F . 0.9800
O39 C52 . 1.182(5)
C59A H59A . 0.9800
C59A H59B . 0.9800
C59A H59C . 0.9800
C77B H77D . 0.9500
C76B H76A . 0.9800
C76B H76B . 0.9800
C76B H76C . 0.9800
N14 C70 . 1.102(17)
N14 C72 . 1.486(18)
N14 C71 . 1.500(5)
O47 C70 . 1.278(18)
C72 H72A . 0.9800
C72 H72B . 0.9800
C72 H72C . 0.9800
C59B H59D . 0.9800
C59B H59E . 0.9800
C59B H59F . 0.9800
C70 H70 . 0.9500
C71 H71A . 0.9800
C71 H71B . 0.9800
C71 H71C . 0.9800
N8 C52 . 1.353(4)
N8 C54 . 1.448(5)
N8 C53 . 1.455(5)
C53 H53A . 0.9800
C53 H53B . 0.9800
C53 H53C . 0.9800
C54 H54A . 0.9800
C54 H54B . 0.9800
C54 H54C . 0.9800
C52 H52 . 0.9500
